data_1537042
loop_
_publ_author_name
'Riou, A.'
'Gerault, Y.'
'Cudennec, Y.'

_publ_section_title
;
 Etude structurale de gamma-Cd (O H)2 ou Cd2 O (O H)2 (H2 O)
;
_journal_name_full 'Materials Research Bulletin'
_journal_page_first 987
_journal_page_last 996
_journal_volume 25
_journal_year 1990
_chemical_formula_sum 'Cd2 H4 O4'
_chemical_name_systematic 'Cd2 O (O H)2 (H2 O)'
_space_group_IT_number 8
_symmetry_space_group_name_Hall 'I -2y'
_symmetry_space_group_name_H-M 'I 1 m 1'
_cell_angle_alpha 90
_cell_angle_beta 91.52
_cell_angle_gamma 90
_cell_formula_units_Z 2
_cell_length_a 5.664
_cell_length_b 10.223
_cell_length_c 3.404
_cell_volume 197.033
_citation_journal_id_ASTM MRBUAC
_cod_data_source_file Riou_MRBUAC_1990_1794.cif
_cod_data_source_block H4Cd2O4
_cod_original_cell_volume 197.0327
_cod_original_sg_symbol_Hall 'C -2y (x,y,-x+z)'
_cod_original_formula_sum 'H4 Cd2 O4'
_cod_database_code 1537042

loop_
_symmetry_equiv_pos_as_xyz
x,y,z
x,-y,z
x+1/2,y+1/2,z+1/2
x+1/2,-y+1/2,z+1/2

loop_
_atom_site_label
_atom_site_type_symbol
_atom_site_fract_x
_atom_site_fract_y
_atom_site_fract_z
_atom_site_occupancy
_atom_site_U_iso_or_equiv
Cd1 Cd+2 0 0.15254 0 1 0.0
H3 H+1 0 0.332 0.5 1 0.0
H1 H+1 0 0.5 0.332 1 0.0
O1 O-2 0.115 0 0.489 1 0.0
O3 O-2 0.879 0.2796 0.495 1 0.0
H2 H+1 0.666 0 0.25 1 0.0
O2 O-2 0.687 0 0.942 1 0.0
